data_4339732
loop_
_publ_author_name
'Szajna-Fuller, Ewa'
'Chambers, Bonnie M.'
'Arif, Atta M.'
'Berreau, Lisa M.'

_publ_section_title
;
 Carboxylate coordination chemistry of a mononuclear Ni(II) center in a
 hydrophobic or hydrogen bond donor secondary environment: relevance to
 acireductone dioxygenase.
;
_journal_issue 14
_journal_name_full 'Inorganic chemistry'
_journal_page_first 5486
_journal_page_last 5498
_journal_paper_doi 10.1021/ic061316w
_journal_volume 46
_journal_year 2007
_chemical_formula_moiety 'C35 H45 N6 Ni O2,Cl O4,C2 H3 N'
_chemical_formula_sum 'C37 H48 Cl N7 Ni O6'
_chemical_formula_weight 780.98
_chemical_name_systematic
; 
 ? 
;
_space_group_IT_number 14
_symmetry_cell_setting monoclinic
_symmetry_space_group_name_Hall '-P 2yn'
_symmetry_space_group_name_H-M 'P 1 21/n 1'
_atom_sites_solution_hydrogens geom
_atom_sites_solution_primary direct
_atom_sites_solution_secondary difmap
_audit_creation_method SHELXL-97
_cell_angle_alpha 90.00
_cell_angle_beta 93.3772(14)
_cell_angle_gamma 90.00
_cell_formula_units_Z 4
_cell_length_a 9.05470(10)
_cell_length_b 16.9928(4)
_cell_length_c 25.0648(6)
_cell_measurement_reflns_used 7410
_cell_measurement_temperature 150(1)
_cell_measurement_theta_max 27.485
_cell_measurement_theta_min 1.018
_cell_volume 3849.89(14)
_computing_cell_refinement DENZO-SMN
_computing_data_collection 'Nonius COLLECT'
_computing_data_reduction DENZO-SMN
_computing_molecular_graphics 'WinGX, Ortep3'
_computing_structure_refinement 'SHELXL-97 (Sheldrick, 1997)'
_computing_structure_solution SIR97
_diffrn_ambient_temperature 150(1)
_diffrn_measured_fraction_theta_full 0.984
_diffrn_measured_fraction_theta_max 0.984
_diffrn_measurement_device_type 'Nonius KappaCCD Diffractometer'
_diffrn_measurement_method 'Phi and Omega scan'
_diffrn_radiation_monochromator graphite
_diffrn_radiation_source 'fine-focus sealed tube'
_diffrn_radiation_type MoK\a
_diffrn_radiation_wavelength 0.71073
_diffrn_reflns_av_R_equivalents 0.0350
_diffrn_reflns_av_sigmaI/netI 0.0545
_diffrn_reflns_limit_h_max 11
_diffrn_reflns_limit_h_min -11
_diffrn_reflns_limit_k_max 22
_diffrn_reflns_limit_k_min -19
_diffrn_reflns_limit_l_max 32
_diffrn_reflns_limit_l_min -32
_diffrn_reflns_number 14094
_diffrn_reflns_theta_full 27.48
_diffrn_reflns_theta_max 27.48
_diffrn_reflns_theta_min 2.44
_exptl_absorpt_coefficient_mu 0.627
_exptl_absorpt_correction_T_max 0.9118
_exptl_absorpt_correction_T_min 0.8104
_exptl_absorpt_correction_type multi-scan
_exptl_absorpt_process_details 'DENZO-SMN (Otwinowski & Minor, 1997)'
_exptl_crystal_colour violet
_exptl_crystal_density_diffrn 1.347
_exptl_crystal_density_method 'not measured'
_exptl_crystal_description prism
_exptl_crystal_F_000 1648
_exptl_crystal_size_max 0.35
_exptl_crystal_size_mid 0.35
_exptl_crystal_size_min 0.15
_refine_diff_density_max 1.548
_refine_diff_density_min -1.406
_refine_diff_density_rms 0.100
_refine_ls_extinction_coef 0.0031(5)
_refine_ls_extinction_expression Fc^*^=kFc[1+0.001xFc^2^\l^3^/sin(2\q)]^-1/4^
_refine_ls_extinction_method SHELXL
_refine_ls_goodness_of_fit_ref 1.066
_refine_ls_hydrogen_treatment mixed
_refine_ls_matrix_type full
_refine_ls_number_parameters 659
_refine_ls_number_reflns 8675
_refine_ls_number_restraints 0
_refine_ls_restrained_S_all 1.066
_refine_ls_R_factor_all 0.0964
_refine_ls_R_factor_gt 0.0612
_refine_ls_shift/su_max 0.001
_refine_ls_shift/su_mean 0.000
_refine_ls_structure_factor_coef Fsqd
_refine_ls_weighting_details 'calc w=1/[\s^2^(Fo^2^)+(0.0614P)^2^+11.3074P] where P=(Fo^2^+2Fc^2^)/3'
_refine_ls_weighting_scheme calc
_refine_ls_wR_factor_gt 0.1480
_refine_ls_wR_factor_ref 0.1824
_reflns_number_gt 6372
_reflns_number_total 8675
_reflns_threshold_expression >2sigma(I)
_cod_data_source_file ic061316wsi20060716_071935.cif
_cod_data_source_block usu147
_cod_depositor_comments
;
The following automatic conversions were performed:

'_exptl_absorpt_correction_type' value 'Multi-scan' changed to
'multi-scan' according to
/usr/data/users/saulius/automatic-downloads/retrospective/ACS/lib/dictionaries/cif_core.dic
dictionary named 'cif_core.dic' version 2.4.2 from 2011-04-26.

Automatic conversion script
Id: cif_fix_values 2281 2013-09-26 08:29:07Z andrius 
;
_cod_original_sg_symbol_H-M P21/n
_cod_database_code 4339732

loop_
_symmetry_equiv_pos_as_xyz
'x, y, z'
'-x+1/2, y+1/2, -z+1/2'
'-x, -y, -z'
'x-1/2, -y-1/2, z-1/2'

loop_
_atom_site_label
_atom_site_type_symbol
_atom_site_fract_x
_atom_site_fract_y
_atom_site_fract_z
_atom_site_U_iso_or_equiv
_atom_site_adp_type
_atom_site_occupancy
_atom_site_symmetry_multiplicity
_atom_site_calc_flag
_atom_site_refinement_flags
_atom_site_disorder_assembly
_atom_site_disorder_group
Ni1 Ni 0.48029(5) 0.50738(3) 0.227835(17) 0.02439(16) Uani 1 1 d . . .
Cl1 Cl 0.7367(2) 0.62308(11) 0.00062(5) 0.0543(4) Uani 0.80 1 d P A 1
Cl1' Cl 0.7256(8) 0.6678(5) 0.0042(3) 0.0540(16) Uiso 0.20 1 d P A 2
O1 O 0.5865(3) 0.61769(15) 0.24626(10) 0.0309(6) Uani 1 1 d . . .
O2 O 0.5682(3) 0.52378(14) 0.30640(10) 0.0269(5) Uani 1 1 d . . .
O3 O 0.7982(5) 0.6357(3) 0.05307(14) 0.0752(12) Uani 1 1 d . . .
O4 O 0.7517(9) 0.5427(3) -0.0122(2) 0.110(3) Uani 0.80 1 d P A 1
O4' O 0.696(3) 0.7459(17) 0.0093(11) 0.101(8) Uiso 0.20 1 d P A 2
O5 O 0.5858(6) 0.6353(4) -0.0036(2) 0.123(2) Uani 1 1 d . . .
O6 O 0.8086(7) 0.6667(3) -0.03813(16) 0.115(2) Uani 1 1 d . . .
N1 N 0.2513(4) 0.5447(2) 0.32518(13) 0.0322(7) Uani 1 1 d . . .
N2 N 0.2658(3) 0.55609(17) 0.23400(12) 0.0254(6) Uani 1 1 d . . .
N3 N 0.4164(3) 0.51005(17) 0.14830(12) 0.0261(6) Uani 1 1 d . . .
N4 N 0.6766(4) 0.46297(18) 0.19533(12) 0.0281(7) Uani 1 1 d . . .
N5 N 0.7788(4) 0.4014(2) 0.27126(14) 0.0332(7) Uani 1 1 d . . .
N6 N 0.3858(4) 0.39917(17) 0.22763(12) 0.0276(7) Uani 1 1 d . . .
C1 C 0.1837(7) 0.5277(4) 0.47259(19) 0.0541(13) Uani 1 1 d . . .
C2 C 0.3627(7) 0.6172(3) 0.4307(2) 0.0493(12) Uani 1 1 d . . .
C3 C 0.3872(6) 0.4707(3) 0.42246(19) 0.0457(11) Uani 1 1 d . . .
C4 C 0.2798(5) 0.5392(3) 0.42459(16) 0.0360(9) Uani 1 1 d . . .
C5 C 0.1742(5) 0.5413(3) 0.37453(16) 0.0386(10) Uani 1 1 d . . .
C6 C 0.1817(4) 0.5586(2) 0.27709(15) 0.0267(8) Uani 1 1 d . . .
C7 C 0.0310(4) 0.5761(2) 0.27101(17) 0.0325(9) Uani 1 1 d . . .
C8 C -0.0337(5) 0.5935(2) 0.22130(17) 0.0338(9) Uani 1 1 d . . .
C9 C 0.0530(5) 0.5917(2) 0.17687(17) 0.0319(8) Uani 1 1 d . . .
C10 C 0.2002(4) 0.5729(2) 0.18524(15) 0.0268(8) Uani 1 1 d . . .
C11 C 0.3038(5) 0.5724(2) 0.14011(16) 0.0302(8) Uani 1 1 d . . .
C12 C 0.5516(5) 0.5281(2) 0.11978(16) 0.0311(8) Uani 1 1 d . . .
C13 C 0.6775(4) 0.4786(2) 0.14245(15) 0.0297(8) Uani 1 1 d . . .
C14 C 0.7883(5) 0.4525(2) 0.11096(17) 0.0355(9) Uani 1 1 d . . .
C15 C 0.9051(5) 0.4107(2) 0.13530(17) 0.0376(9) Uani 1 1 d . . .
C16 C 0.9069(5) 0.3948(2) 0.18885(17) 0.0331(9) Uani 1 1 d . . .
C17 C 0.7894(4) 0.4203(2) 0.21889(15) 0.0305(8) Uani 1 1 d . . .
C18 C 0.8967(5) 0.3615(3) 0.30279(18) 0.0365(9) Uani 1 1 d . . .
C19 C 0.8436(5) 0.3230(2) 0.35374(16) 0.0345(9) Uani 1 1 d . . .
C20 C 0.7746(8) 0.3836(3) 0.3894(2) 0.0516(13) Uani 1 1 d . . .
C21 C 0.9803(7) 0.2876(4) 0.3833(2) 0.0538(13) Uani 1 1 d . . .
C22 C 0.7335(6) 0.2577(3) 0.3387(2) 0.0442(11) Uani 1 1 d . . .
C23 C 0.3559(5) 0.4314(2) 0.13264(15) 0.0306(8) Uani 1 1 d . . .
C24 C 0.3301(4) 0.3771(2) 0.17892(15) 0.0285(8) Uani 1 1 d . . .
C25 C 0.2559(5) 0.3060(2) 0.17082(18) 0.0338(9) Uani 1 1 d . . .
C26 C 0.2360(5) 0.2578(2) 0.21394(19) 0.0388(10) Uani 1 1 d . . .
C27 C 0.2920(5) 0.2806(2) 0.26429(19) 0.0380(10) Uani 1 1 d . . .
C28 C 0.3655(5) 0.3514(2) 0.26944(17) 0.0323(8) Uani 1 1 d . . .
C29 C 0.6161(4) 0.5923(2) 0.29304(14) 0.0259(7) Uani 1 1 d . . .
C30 C 0.7078(4) 0.6396(2) 0.33234(15) 0.0271(8) Uani 1 1 d . . .
C31 C 0.7664(5) 0.7114(2) 0.31724(17) 0.0323(8) Uani 1 1 d . . .
C32 C 0.8575(5) 0.7540(2) 0.35292(19) 0.0394(10) Uani 1 1 d . . .
C33 C 0.8910(5) 0.7257(3) 0.40376(19) 0.0416(10) Uani 1 1 d . . .
C34 C 0.8313(5) 0.6547(3) 0.41919(18) 0.0415(10) Uani 1 1 d . . .
C35 C 0.7405(4) 0.6114(2) 0.38365(16) 0.0318(8) Uani 1 1 d . . .
N7 N 0.3608(6) 0.2603(3) 0.4021(2) 0.0712(14) Uani 1 1 d . . .
C36 C 0.3527(7) 0.2281(4) 0.4413(3) 0.0627(15) Uani 1 1 d . . .
C37 C 0.3381(10) 0.1842(6) 0.4906(3) 0.110(3) Uani 1 1 d . . .
H37A H 0.2331 0.1757 0.4962 0.165 Uiso 1 1 calc R . .
H37B H 0.3837 0.2140 0.5207 0.165 Uiso 1 1 calc R . .
H37C H 0.3879 0.1332 0.4880 0.165 Uiso 1 1 calc R . .
H1 H 0.337(5) 0.531(3) 0.3255(19) 0.038(13) Uiso 1 1 d . . .
H1A H 0.250(6) 0.523(3) 0.509(2) 0.062(16) Uiso 1 1 d . . .
H1B H 0.120(6) 0.571(4) 0.474(2) 0.064(17) Uiso 1 1 d . . .
H1C H 0.137(6) 0.478(4) 0.469(2) 0.062(17) Uiso 1 1 d . . .
H2A H 0.292(6) 0.659(4) 0.435(2) 0.067(17) Uiso 1 1 d . . .
H2B H 0.423(6) 0.630(3) 0.400(2) 0.070(18) Uiso 1 1 d . . .
H2C H 0.434(7) 0.618(4) 0.463(3) 0.08(2) Uiso 1 1 d . . .
H3A H 0.447(6) 0.465(3) 0.456(2) 0.060(15) Uiso 1 1 d . . .
H3B H 0.342(6) 0.419(3) 0.417(2) 0.059(15) Uiso 1 1 d . . .
H3C H 0.462(6) 0.477(3) 0.391(2) 0.062(16) Uiso 1 1 d . . .
H5 H 0.718(5) 0.431(3) 0.2870(19) 0.043(13) Uiso 1 1 d . . .
H5A H 0.116(6) 0.492(3) 0.372(2) 0.049(14) Uiso 1 1 d . . .
H5B H 0.110(5) 0.591(3) 0.3758(19) 0.049(13) Uiso 1 1 d . . .
H7 H -0.023(5) 0.577(3) 0.300(2) 0.046(13) Uiso 1 1 d . . .
H8 H -0.146(5) 0.608(3) 0.2167(18) 0.043(12) Uiso 1 1 d . . .
H9 H 0.014(5) 0.604(3) 0.1425(19) 0.038(12) Uiso 1 1 d . . .
H11A H 0.352(5) 0.621(3) 0.1385(16) 0.031(11) Uiso 1 1 d . . .
H11B H 0.245(5) 0.565(2) 0.1050(17) 0.032(11) Uiso 1 1 d . . .
H12A H 0.574(5) 0.583(3) 0.1266(17) 0.033(11) Uiso 1 1 d . . .
H12B H 0.536(4) 0.519(2) 0.0813(17) 0.026(10) Uiso 1 1 d . . .
H14 H 0.783(5) 0.466(3) 0.0757(18) 0.034(11) Uiso 1 1 d . . .
H15 H 0.986(5) 0.393(3) 0.1146(17) 0.036(11) Uiso 1 1 d . . .
H16 H 0.984(5) 0.369(3) 0.2053(17) 0.034(11) Uiso 1 1 d . . .
H18A H 0.976(5) 0.400(2) 0.3130(16) 0.030(11) Uiso 1 1 d . . .
H18B H 0.938(4) 0.319(2) 0.2814(16) 0.028(10) Uiso 1 1 d . . .
H20A H 0.681(6) 0.410(3) 0.371(2) 0.059(15) Uiso 1 1 d . . .
H20B H 0.745(7) 0.358(4) 0.421(3) 0.080(19) Uiso 1 1 d . . .
H20C H 0.845(7) 0.423(4) 0.396(3) 0.08(2) Uiso 1 1 d . . .
H21A H 1.025(6) 0.251(4) 0.360(2) 0.067(18) Uiso 1 1 d . . .
H21B H 0.953(5) 0.262(3) 0.416(2) 0.048(14) Uiso 1 1 d . . .
H21C H 1.051(7) 0.331(4) 0.395(2) 0.079(19) Uiso 1 1 d . . .
H22A H 0.647(6) 0.281(3) 0.318(2) 0.056(15) Uiso 1 1 d . . .
H22B H 0.781(6) 0.217(4) 0.320(2) 0.068(17) Uiso 1 1 d . . .
H22C H 0.703(6) 0.232(3) 0.371(2) 0.064(16) Uiso 1 1 d . . .
H23A H 0.424(5) 0.406(3) 0.1111(17) 0.034(11) Uiso 1 1 d . . .
H23B H 0.271(5) 0.437(2) 0.1119(17) 0.032(11) Uiso 1 1 d . . .
H25 H 0.219(5) 0.293(2) 0.1351(17) 0.031(11) Uiso 1 1 d . . .
H26 H 0.189(5) 0.209(3) 0.207(2) 0.052(14) Uiso 1 1 d . . .
H27 H 0.283(4) 0.250(2) 0.2973(16) 0.025(10) Uiso 1 1 d . . .
H28 H 0.406(5) 0.369(2) 0.3050(18) 0.032(11) Uiso 1 1 d . . .
H31 H 0.745(4) 0.731(2) 0.2819(16) 0.021(9) Uiso 1 1 d . . .
H32 H 0.896(5) 0.803(3) 0.3424(17) 0.035(11) Uiso 1 1 d . . .
H33 H 0.952(5) 0.756(3) 0.4282(19) 0.042(12) Uiso 1 1 d . . .
H34 H 0.854(5) 0.635(3) 0.453(2) 0.048(14) Uiso 1 1 d . . .
H35 H 0.704(4) 0.562(2) 0.3930(15) 0.022(10) Uiso 1 1 d . . .

loop_
_atom_site_aniso_label
_atom_site_aniso_U_11
_atom_site_aniso_U_22
_atom_site_aniso_U_33
_atom_site_aniso_U_23
_atom_site_aniso_U_13
_atom_site_aniso_U_12
Ni1 0.0331(3) 0.0215(2) 0.0192(2) -0.00073(17) 0.00645(18) 0.00007(18)
Cl1 0.0894(13) 0.0494(10) 0.0240(7) 0.0026(6) 0.0013(7) -0.0079(8)
O1 0.0418(16) 0.0266(13) 0.0248(13) 0.0012(10) 0.0070(11) -0.0020(11)
O2 0.0352(14) 0.0220(12) 0.0243(13) -0.0034(10) 0.0083(11) 0.0005(10)
O3 0.116(4) 0.077(3) 0.0317(19) -0.0046(18) -0.007(2) -0.019(2)
O4 0.238(8) 0.049(3) 0.039(3) -0.003(2) -0.028(4) 0.010(4)
O5 0.095(4) 0.202(7) 0.072(3) 0.021(4) 0.007(3) 0.030(4)
O6 0.185(6) 0.123(4) 0.037(2) -0.001(2) 0.011(3) -0.093(4)
N1 0.0325(19) 0.0423(19) 0.0227(16) 0.0007(14) 0.0096(14) 0.0051(15)
N2 0.0338(17) 0.0218(14) 0.0208(15) -0.0018(11) 0.0042(12) 0.0003(12)
N3 0.0334(17) 0.0239(15) 0.0220(15) 0.0013(12) 0.0083(12) 0.0000(12)
N4 0.0366(18) 0.0236(15) 0.0253(16) -0.0009(12) 0.0113(13) 0.0003(13)
N5 0.0363(19) 0.0326(17) 0.0314(18) 0.0037(14) 0.0086(15) 0.0090(15)
N6 0.0378(18) 0.0217(14) 0.0240(15) 0.0011(12) 0.0072(13) 0.0013(13)
C1 0.062(3) 0.076(4) 0.027(2) 0.001(2) 0.018(2) 0.002(3)
C2 0.062(3) 0.043(3) 0.044(3) -0.008(2) 0.006(3) -0.005(2)
C3 0.064(3) 0.044(3) 0.030(2) 0.005(2) 0.008(2) 0.012(2)
C4 0.043(2) 0.042(2) 0.0244(19) -0.0013(17) 0.0109(17) 0.0018(18)
C5 0.037(2) 0.054(3) 0.026(2) -0.0011(18) 0.0120(17) -0.001(2)
C6 0.030(2) 0.0246(17) 0.0256(18) -0.0020(14) 0.0072(15) 0.0006(14)
C7 0.034(2) 0.0295(19) 0.035(2) -0.0002(16) 0.0113(17) -0.0001(16)
C8 0.038(2) 0.0268(19) 0.037(2) 0.0010(16) 0.0043(17) 0.0030(16)
C9 0.040(2) 0.0252(18) 0.031(2) 0.0023(16) 0.0012(17) 0.0000(16)
C10 0.034(2) 0.0190(16) 0.0277(19) 0.0011(14) 0.0073(15) 0.0001(14)
C11 0.038(2) 0.0275(19) 0.026(2) 0.0053(15) 0.0030(16) 0.0045(16)
C12 0.039(2) 0.032(2) 0.0230(19) 0.0043(15) 0.0104(16) -0.0014(17)
C13 0.035(2) 0.0292(19) 0.0259(19) -0.0007(15) 0.0108(15) -0.0022(15)
C14 0.043(2) 0.036(2) 0.028(2) -0.0003(17) 0.0126(17) -0.0019(18)
C15 0.040(2) 0.035(2) 0.040(2) -0.0043(18) 0.0176(19) 0.0024(18)
C16 0.028(2) 0.032(2) 0.041(2) -0.0016(17) 0.0089(17) 0.0036(16)
C17 0.040(2) 0.0243(18) 0.0282(19) -0.0007(15) 0.0066(16) -0.0003(15)
C18 0.037(2) 0.033(2) 0.040(2) 0.0025(18) 0.0021(18) 0.0046(18)
C19 0.043(2) 0.031(2) 0.029(2) -0.0028(16) -0.0008(17) 0.0065(17)
C20 0.084(4) 0.043(3) 0.028(2) -0.004(2) 0.006(2) 0.019(3)
C21 0.058(3) 0.050(3) 0.051(3) 0.009(3) -0.008(3) 0.011(3)
C22 0.056(3) 0.038(2) 0.038(3) 0.006(2) 0.004(2) -0.004(2)
C23 0.038(2) 0.031(2) 0.0231(19) -0.0049(15) 0.0012(17) -0.0013(17)
C24 0.035(2) 0.0214(17) 0.030(2) -0.0026(14) 0.0101(16) 0.0033(15)
C25 0.035(2) 0.0263(19) 0.040(2) -0.0044(17) 0.0010(18) 0.0027(16)
C26 0.040(2) 0.0228(19) 0.054(3) 0.0003(18) 0.004(2) -0.0006(17)
C27 0.043(2) 0.027(2) 0.045(2) 0.0098(18) 0.0055(19) 0.0025(17)
C28 0.037(2) 0.0295(19) 0.031(2) 0.0040(16) 0.0060(17) 0.0042(16)
C29 0.0296(19) 0.0232(17) 0.0258(18) -0.0037(14) 0.0099(14) 0.0034(14)
C30 0.030(2) 0.0259(18) 0.0260(18) -0.0044(14) 0.0049(15) 0.0020(14)
C31 0.038(2) 0.0262(18) 0.033(2) -0.0011(16) 0.0041(17) 0.0000(16)
C32 0.044(2) 0.026(2) 0.049(3) -0.0046(18) 0.004(2) -0.0049(18)
C33 0.045(3) 0.037(2) 0.042(3) -0.0136(19) -0.002(2) -0.0028(19)
C34 0.048(3) 0.045(2) 0.031(2) -0.0023(19) -0.0010(19) 0.001(2)
C35 0.036(2) 0.031(2) 0.029(2) -0.0024(16) 0.0020(16) -0.0023(16)
N7 0.075(3) 0.064(3) 0.074(4) -0.006(3) -0.002(3) 0.011(3)
C36 0.060(3) 0.070(4) 0.057(4) -0.021(3) 0.001(3) 0.013(3)
C37 0.123(7) 0.157(8) 0.051(4) -0.003(5) 0.014(4) 0.035(6)

loop_
_atom_type_symbol
_atom_type_description
_atom_type_scat_dispersion_real
_atom_type_scat_dispersion_imag
_atom_type_scat_source
C C 0.0033 0.0016 'International Tables Vol C Tables 4.2.6.8 and 6.1.1.4'
H H 0.0000 0.0000 'International Tables Vol C Tables 4.2.6.8 and 6.1.1.4'
N N 0.0061 0.0033 'International Tables Vol C Tables 4.2.6.8 and 6.1.1.4'
O O 0.0106 0.0060 'International Tables Vol C Tables 4.2.6.8 and 6.1.1.4'
Cl Cl 0.1484 0.1585 'International Tables Vol C Tables 4.2.6.8 and 6.1.1.4'
Ni Ni 0.3393 1.1124 'International Tables Vol C Tables 4.2.6.8 and 6.1.1.4'

loop_
_geom_angle_atom_site_label_1
_geom_angle_atom_site_label_2
_geom_angle_atom_site_label_3
_geom_angle
N6 Ni1 N3 85.56(12)
N6 Ni1 O2 105.04(11)
N3 Ni1 O2 169.24(11)
N6 Ni1 N2 88.06(12)
N3 Ni1 N2 81.67(12)
O2 Ni1 N2 100.24(10)
N6 Ni1 N4 92.24(12)
N3 Ni1 N4 80.19(12)
O2 Ni1 N4 97.27(11)
N2 Ni1 N4 161.78(12)
N6 Ni1 O1 167.64(11)
N3 Ni1 O1 106.75(11)
O2 Ni1 O1 62.70(10)
N2 Ni1 O1 92.53(11)
N4 Ni1 O1 91.04(11)
N6 Ni1 C29 136.81(12)
N3 Ni1 C29 137.59(12)
O2 Ni1 C29 31.77(11)
N2 Ni1 C29 98.44(11)
N4 Ni1 C29 93.78(12)
O1 Ni1 C29 30.96(11)
O5 Cl1 O4 103.7(5)
O5 Cl1 O6 111.3(4)
O4 Cl1 O6 107.3(4)
O5 Cl1 O3 112.5(3)
O4 Cl1 O3 108.7(3)
O6 Cl1 O3 112.8(3)
O6 Cl1' O4' 102.1(13)
O6 Cl1' O5 115.7(6)
O4' Cl1' O5 102.6(13)
O6 Cl1' O3 114.5(6)
O4' Cl1' O3 111.6(13)
O5 Cl1' O3 109.4(6)
C29 O1 Ni1 88.2(2)
C29 O2 Ni1 89.5(2)
Cl1 O3 Cl1' 31.1(3)
Cl1 O5 Cl1' 32.5(3)
Cl1' O6 Cl1 32.5(3)
C6 N1 C5 123.0(4)
C6 N1 H1 117(3)
C5 N1 H1 119(3)
C10 N2 C6 118.2(3)
C10 N2 Ni1 111.7(2)
C6 N2 Ni1 128.9(2)
C11 N3 C12 111.5(3)
C11 N3 C23 111.5(3)
C12 N3 C23 111.1(3)
C11 N3 Ni1 107.7(2)
C12 N3 Ni1 106.3(2)
C23 N3 Ni1 108.4(2)
C13 N4 C17 118.8(3)
C13 N4 Ni1 111.0(2)
C17 N4 Ni1 130.1(2)
C17 N5 C18 122.8(4)
C17 N5 H5 113(3)
C18 N5 H5 119(3)
C24 N6 C28 118.4(3)
C24 N6 Ni1 113.0(2)
C28 N6 Ni1 128.4(3)
C4 C1 H1A 111(3)
C4 C1 H1B 108(4)
H1A C1 H1B 110(4)
C4 C1 H1C 108(3)
H1A C1 H1C 104(4)
H1B C1 H1C 116(5)
C4 C2 H2A 109(3)
C4 C2 H2B 114(3)
H2A C2 H2B 108(5)
C4 C2 H2C 112(4)
H2A C2 H2C 107(5)
H2B C2 H2C 106(5)
C4 C3 H3A 112(3)
C4 C3 H3B 116(3)
H3A C3 H3B 103(4)
C4 C3 H3C 113(3)
H3A C3 H3C 108(4)
H3B C3 H3C 105(4)
C3 C4 C2 110.9(4)
C3 C4 C5 111.1(4)
C2 C4 C5 109.9(4)
C3 C4 C1 108.9(4)
C2 C4 C1 109.2(4)
C5 C4 C1 106.8(4)
N1 C5 C4 112.9(4)
N1 C5 H5A 105(3)
C4 C5 H5A 109(3)
N1 C5 H5B 107(3)
C4 C5 H5B 109(3)
H5A C5 H5B 113(4)
N1 C6 N2 116.8(3)
N1 C6 C7 122.5(4)
N2 C6 C7 120.7(3)
C8 C7 C6 120.4(4)
C8 C7 H7 120(3)
C6 C7 H7 119(3)
C7 C8 C9 119.1(4)
C7 C8 H8 121(3)
C9 C8 H8 120(3)
C10 C9 C8 117.9(4)
C10 C9 H9 120(3)
C8 C9 H9 122(3)
N2 C10 C9 123.7(3)
N2 C10 C11 114.5(3)
C9 C10 C11 121.7(3)
N3 C11 C10 110.7(3)
N3 C11 H11A 109(3)
C10 C11 H11A 110(3)
N3 C11 H11B 111(2)
C10 C11 H11B 110(2)
H11A C11 H11B 107(3)
N3 C12 C13 109.3(3)
N3 C12 H12A 107(3)
C13 C12 H12A 109(2)
N3 C12 H12B 112(2)
C13 C12 H12B 110(2)
H12A C12 H12B 110(3)
N4 C13 C14 122.8(4)
N4 C13 C12 115.6(3)
C14 C13 C12 121.5(4)
C13 C14 C15 118.2(4)
C13 C14 H14 118(3)
C15 C14 H14 123(3)
C16 C15 C14 119.8(4)
C16 C15 H15 120(3)
C14 C15 H15 120(3)
C15 C16 C17 119.9(4)
C15 C16 H16 120(3)
C17 C16 H16 120(3)
N4 C17 N5 116.8(3)
N4 C17 C16 120.3(4)
N5 C17 C16 122.8(4)
N5 C18 C19 113.2(3)
N5 C18 H18A 109(2)
C19 C18 H18A 109(2)
N5 C18 H18B 110(2)
C19 C18 H18B 107(2)
H18A C18 H18B 109(3)
C20 C19 C22 110.6(4)
C20 C19 C21 109.3(4)
C22 C19 C21 109.4(4)
C20 C19 C18 111.1(4)
C22 C19 C18 109.7(4)
C21 C19 C18 106.6(4)
C19 C20 H20A 112(3)
C19 C20 H20B 109(4)
H20A C20 H20B 108(5)
C19 C20 H20C 107(4)
H20A C20 H20C 107(5)
H20B C20 H20C 114(5)
C19 C21 H21A 109(3)
C19 C21 H21B 110(3)
H21A C21 H21B 110(5)
C19 C21 H21C 110(4)
H21A C21 H21C 111(5)
H21B C21 H21C 106(5)
C19 C22 H22A 109(3)
C19 C22 H22B 110(4)
H22A C22 H22B 113(5)
C19 C22 H22C 109(3)
H22A C22 H22C 111(4)
H22B C22 H22C 104(5)
N3 C23 C24 114.7(3)
N3 C23 H23A 108(3)
C24 C23 H23A 107(3)
N3 C23 H23B 110(3)
C24 C23 H23B 110(3)
H23A C23 H23B 106(4)
N6 C24 C25 121.7(4)
N6 C24 C23 117.3(3)
C25 C24 C23 120.9(4)
C26 C25 C24 119.1(4)
C26 C25 H25 122(3)
C24 C25 H25 118(3)
C25 C26 C27 119.4(4)
C25 C26 H26 118(3)
C27 C26 H26 123(3)
C28 C27 C26 118.5(4)
C28 C27 H27 117(2)
C26 C27 H27 125(2)
N6 C28 C27 122.8(4)
N6 C28 H28 117(2)
C27 C28 H28 120(2)
O1 C29 O2 119.5(3)
O1 C29 C30 120.6(3)
O2 C29 C30 119.9(3)
O1 C29 Ni1 60.82(19)
O2 C29 Ni1 58.73(18)
C30 C29 Ni1 175.8(3)
C35 C30 C31 119.4(4)
C35 C30 C29 120.5(3)
C31 C30 C29 120.1(3)
C32 C31 C30 120.3(4)
C32 C31 H31 119(2)
C30 C31 H31 120(2)
C33 C32 C31 120.3(4)
C33 C32 H32 120(3)
C31 C32 H32 120(3)
C32 C33 C34 119.6(4)
C32 C33 H33 120(3)
C34 C33 H33 121(3)
C33 C34 C35 120.6(4)
C33 C34 H34 120(3)
C35 C34 H34 119(3)
C34 C35 C30 119.9(4)
C34 C35 H35 121(2)
C30 C35 H35 119(2)
N7 C36 C37 177.5(7)
C36 C37 H37A 109.5
C36 C37 H37B 109.5
H37A C37 H37B 109.5
C36 C37 H37C 109.5
H37A C37 H37C 109.5
H37B C37 H37C 109.5

loop_
_geom_bond_atom_site_label_1
_geom_bond_atom_site_label_2
_geom_bond_distance
Ni1 N6 2.028(3)
Ni1 N3 2.043(3)
Ni1 O2 2.099(3)
Ni1 N2 2.125(3)
Ni1 N4 2.136(3)
Ni1 O1 2.145(3)
Ni1 C29 2.455(4)
Cl1 O5 1.380(6)
Cl1 O4 1.411(5)
Cl1 O6 1.411(4)
Cl1 O3 1.413(4)
Cl1' O6 1.336(9)
Cl1' O4' 1.36(3)
Cl1' O5 1.385(9)
Cl1' O3 1.461(8)
O1 C29 1.264(4)
O2 C29 1.293(4)
N1 C6 1.348(5)
N1 C5 1.457(5)
N1 H1 0.81(5)
N2 C10 1.357(5)
N2 C6 1.358(5)
N3 C11 1.477(5)
N3 C12 1.486(5)
N3 C23 1.488(5)
N4 C13 1.352(5)
N4 C17 1.359(5)
N5 C17 1.360(5)
N5 C18 1.457(5)
N5 H5 0.86(5)
N6 C24 1.347(5)
N6 C28 1.347(5)
C1 C4 1.538(6)
C1 H1A 1.07(6)
C1 H1B 0.94(6)
C1 H1C 0.95(6)
C2 C4 1.527(6)
C2 H2A 0.97(6)
C2 H2B 1.00(6)
C2 H2C 1.02(7)
C3 C4 1.520(6)
C3 H3A 0.99(6)
C3 H3B 0.98(6)
C3 H3C 1.07(6)
C4 C5 1.533(6)
C5 H5A 1.00(5)
C5 H5B 1.03(5)
C6 C7 1.396(6)
C7 C8 1.377(6)
C7 H7 0.89(5)
C8 C9 1.400(6)
C8 H8 1.04(5)
C9 C10 1.375(6)
C9 H9 0.94(5)
C10 C11 1.511(5)
C11 H11A 0.93(4)
C11 H11B 1.01(4)
C12 C13 1.502(6)
C12 H12A 0.97(4)
C12 H12B 0.98(4)
C13 C14 1.385(5)
C14 C15 1.386(6)
C14 H14 0.91(4)
C15 C16 1.368(6)
C15 H15 0.97(4)
C16 C17 1.407(5)
C16 H16 0.91(4)
C18 C19 1.537(6)
C18 H18A 0.99(4)
C18 H18B 0.98(4)
C19 C20 1.522(6)
C19 C22 1.524(6)
C19 C21 1.528(6)
C20 H20A 1.05(5)
C20 H20B 0.95(7)
C20 H20C 0.93(7)
C21 H21A 0.96(6)
C21 H21B 0.97(5)
C21 H21C 1.01(7)
C22 H22A 0.99(5)
C22 H22B 0.95(6)
C22 H22C 0.98(6)
C23 C24 1.512(5)
C23 H23A 0.95(5)
C23 H23B 0.90(4)
C24 C25 1.392(5)
C25 C26 1.375(6)
C25 H25 0.96(4)
C26 C27 1.388(7)
C26 H26 0.94(5)
C27 C28 1.376(6)
C27 H27 0.99(4)
C28 H28 0.99(4)
C29 C30 1.487(5)
C30 C35 1.388(5)
C30 C31 1.391(5)
C31 C32 1.385(6)
C31 H31 0.96(4)
C32 C33 1.379(7)
C32 H32 0.95(4)
C33 C34 1.386(6)
C33 H33 0.95(5)
C34 C35 1.387(6)
C34 H34 0.91(5)
C35 H35 0.94(4)
N7 C36 1.130(8)
C36 C37 1.456(10)
C37 H37A 0.9800
C37 H37B 0.9800
C37 H37C 0.9800

loop_
_geom_hbond_atom_site_label_D
_geom_hbond_atom_site_label_H
_geom_hbond_atom_site_label_A
_geom_hbond_distance_DH
_geom_hbond_distance_HA
_geom_hbond_distance_DA
_geom_hbond_angle_DHA
N1 H1 O2 0.81(5) 2.18(5) 2.957(4) 161(5)
N5 H5 O2 0.86(5) 2.15(5) 2.989(4) 164(4)

loop_
_geom_torsion_atom_site_label_1
_geom_torsion_atom_site_label_2
_geom_torsion_atom_site_label_3
_geom_torsion_atom_site_label_4
_geom_torsion
N6 Ni1 O1 C29 9.8(6)
N3 Ni1 O1 C29 -175.7(2)
O2 Ni1 O1 C29 2.02(19)
N2 Ni1 O1 C29 102.3(2)
N4 Ni1 O1 C29 -95.6(2)
N6 Ni1 O2 C29 179.7(2)
N3 Ni1 O2 C29 9.8(7)
N2 Ni1 O2 C29 -89.5(2)
N4 Ni1 O2 C29 85.4(2)
O1 Ni1 O2 C29 -1.98(19)
O5 Cl1 O3 Cl1' -66.9(7)
O4 Cl1 O3 Cl1' 178.9(7)
O6 Cl1 O3 Cl1' 60.0(7)
O6 Cl1' O3 Cl1 -67.9(6)
O4' Cl1' O3 Cl1 176.7(16)
O5 Cl1' O3 Cl1 63.9(6)
O4 Cl1 O5 Cl1' -173.6(6)
O6 Cl1 O5 Cl1' -58.6(6)
O3 Cl1 O5 Cl1' 69.1(6)
O6 Cl1' O5 Cl1 68.7(7)
O4' Cl1' O5 Cl1 179.0(15)
O3 Cl1' O5 Cl1 -62.4(6)
O4' Cl1' O6 Cl1 -176.1(15)
O5 Cl1' O6 Cl1 -65.5(7)
O3 Cl1' O6 Cl1 63.2(6)
O5 Cl1 O6 Cl1' 62.0(7)
O4 Cl1 O6 Cl1' 174.7(7)
O3 Cl1 O6 Cl1' -65.6(7)
N6 Ni1 N2 C10 -92.4(2)
N3 Ni1 N2 C10 -6.6(2)
O2 Ni1 N2 C10 162.7(2)
N4 Ni1 N2 C10 -1.1(5)
O1 Ni1 N2 C10 100.0(2)
C29 Ni1 N2 C10 130.5(2)
N6 Ni1 N2 C6 74.7(3)
N3 Ni1 N2 C6 160.5(3)
O2 Ni1 N2 C6 -30.2(3)
N4 Ni1 N2 C6 166.0(3)
O1 Ni1 N2 C6 -92.9(3)
C29 Ni1 N2 C6 -62.4(3)
N6 Ni1 N3 C11 114.0(2)
O2 Ni1 N3 C11 -75.8(7)
N2 Ni1 N3 C11 25.3(2)
N4 Ni1 N3 C11 -153.0(2)
O1 Ni1 N3 C11 -64.8(2)
C29 Ni1 N3 C11 -68.1(3)
N6 Ni1 N3 C12 -126.4(2)
O2 Ni1 N3 C12 43.9(7)
N2 Ni1 N3 C12 144.9(2)
N4 Ni1 N3 C12 -33.3(2)
O1 Ni1 N3 C12 54.8(2)
C29 Ni1 N3 C12 51.5(3)
N6 Ni1 N3 C23 -6.9(2)
O2 Ni1 N3 C23 163.4(5)
N2 Ni1 N3 C23 -95.6(3)
N4 Ni1 N3 C23 86.2(3)
O1 Ni1 N3 C23 174.3(2)
C29 Ni1 N3 C23 171.0(2)
N6 Ni1 N4 C13 101.6(3)
N3 Ni1 N4 C13 16.5(2)
O2 Ni1 N4 C13 -152.9(2)
N2 Ni1 N4 C13 11.0(5)
O1 Ni1 N4 C13 -90.3(3)
C29 Ni1 N4 C13 -121.2(3)
N6 Ni1 N4 C17 -74.8(3)
N3 Ni1 N4 C17 -159.9(3)
O2 Ni1 N4 C17 30.7(3)
N2 Ni1 N4 C17 -165.4(3)
O1 Ni1 N4 C17 93.3(3)
C29 Ni1 N4 C17 62.5(3)
N3 Ni1 N6 C24 1.5(3)
O2 Ni1 N6 C24 -176.6(2)
N2 Ni1 N6 C24 83.3(3)
N4 Ni1 N6 C24 -78.5(3)
O1 Ni1 N6 C24 176.3(4)
C29 Ni1 N6 C24 -176.4(2)
N3 Ni1 N6 C28 -174.1(3)
O2 Ni1 N6 C28 7.7(3)
N2 Ni1 N6 C28 -92.4(3)
N4 Ni1 N6 C28 105.9(3)
O1 Ni1 N6 C28 0.6(8)
C29 Ni1 N6 C28 7.9(4)
C6 N1 C5 C4 -170.0(4)
C3 C4 C5 N1 -56.1(5)
C2 C4 C5 N1 67.0(5)
C1 C4 C5 N1 -174.7(4)
C5 N1 C6 N2 -176.7(4)
C5 N1 C6 C7 4.5(6)
C10 N2 C6 N1 -177.4(3)
Ni1 N2 C6 N1 16.2(5)
C10 N2 C6 C7 1.5(5)
Ni1 N2 C6 C7 -164.9(3)
N1 C6 C7 C8 176.9(4)
N2 C6 C7 C8 -1.9(6)
C6 C7 C8 C9 1.2(6)
C7 C8 C9 C10 -0.2(6)
C6 N2 C10 C9 -0.5(5)
Ni1 N2 C10 C9 168.2(3)
C6 N2 C10 C11 177.2(3)
Ni1 N2 C10 C11 -14.1(4)
C8 C9 C10 N2 -0.2(6)
C8 C9 C10 C11 -177.7(3)
C12 N3 C11 C10 -155.9(3)
C23 N3 C11 C10 79.2(4)
Ni1 N3 C11 C10 -39.7(4)
N2 C10 C11 N3 36.5(4)
C9 C10 C11 N3 -145.8(3)
C11 N3 C12 C13 162.3(3)
C23 N3 C12 C13 -72.6(4)
Ni1 N3 C12 C13 45.2(3)
C17 N4 C13 C14 0.5(6)
Ni1 N4 C13 C14 -176.4(3)
C17 N4 C13 C12 -178.1(3)
Ni1 N4 C13 C12 5.1(4)
N3 C12 C13 N4 -33.7(5)
N3 C12 C13 C14 147.7(4)
N4 C13 C14 C15 -2.0(6)
C12 C13 C14 C15 176.5(4)
C13 C14 C15 C16 1.4(6)
C14 C15 C16 C17 0.6(6)
C13 N4 C17 N5 -175.6(3)
Ni1 N4 C17 N5 0.6(5)
C13 N4 C17 C16 1.6(5)
Ni1 N4 C17 C16 177.8(3)
C18 N5 C17 N4 -174.9(4)
C18 N5 C17 C16 7.9(6)
C15 C16 C17 N4 -2.2(6)
C15 C16 C17 N5 174.9(4)
C17 N5 C18 C19 -161.4(4)
N5 C18 C19 C20 -58.3(5)
N5 C18 C19 C22 64.3(5)
N5 C18 C19 C21 -177.3(4)
C11 N3 C23 C24 -107.6(4)
C12 N3 C23 C24 127.4(4)
Ni1 N3 C23 C24 10.9(4)
C28 N6 C24 C25 -1.4(5)
Ni1 N6 C24 C25 -177.6(3)
C28 N6 C24 C23 -179.4(3)
Ni1 N6 C24 C23 4.5(4)
N3 C23 C24 N6 -10.7(5)
N3 C23 C24 C25 171.4(3)
N6 C24 C25 C26 1.5(6)
C23 C24 C25 C26 179.4(4)
C24 C25 C26 C27 -0.9(6)
C25 C26 C27 C28 0.3(6)
C24 N6 C28 C27 0.8(6)
Ni1 N6 C28 C27 176.3(3)
C26 C27 C28 N6 -0.3(6)
Ni1 O1 C29 O2 -3.4(3)
Ni1 O1 C29 C30 175.4(3)
Ni1 O2 C29 O1 3.4(3)
Ni1 O2 C29 C30 -175.4(3)
N6 Ni1 C29 O1 -177.0(2)
N3 Ni1 C29 O1 6.1(3)
O2 Ni1 C29 O1 -176.6(3)
N2 Ni1 C29 O1 -80.7(2)
N4 Ni1 C29 O1 85.7(2)
N6 Ni1 C29 O2 -0.4(3)
N3 Ni1 C29 O2 -177.30(19)
N2 Ni1 C29 O2 95.8(2)
N4 Ni1 C29 O2 -97.7(2)
O1 Ni1 C29 O2 176.6(3)
N6 Ni1 C29 C30 72(4)
N3 Ni1 C29 C30 -105(4)
O2 Ni1 C29 C30 72(4)
N2 Ni1 C29 C30 168(4)
N4 Ni1 C29 C30 -25(4)
O1 Ni1 C29 C30 -111(4)
O1 C29 C30 C35 -179.8(3)
O2 C29 C30 C35 -1.0(5)
Ni1 C29 C30 C35 -71(4)
O1 C29 C30 C31 -2.3(5)
O2 C29 C30 C31 176.4(3)
Ni1 C29 C30 C31 107(4)
C35 C30 C31 C32 0.5(6)
C29 C30 C31 C32 -177.0(4)
C30 C31 C32 C33 0.0(6)
C31 C32 C33 C34 -0.9(7)
C32 C33 C34 C35 1.2(7)
C33 C34 C35 C30 -0.7(7)
C31 C30 C35 C34 -0.1(6)
C29 C30 C35 C34 177.3(4)
